data_7105110
loop_
_publ_author_name
'Yunxia Hu'
'Shengchang Xiang'
'Wenwei Zhang'
'Zhuxiu Zhang'
'Lei Wang'
'Junfeng Bai'
'Banglin Chen'

_publ_section_title
;
 A new MOF-505 analog exhibiting high acetylene storage
;
_journal_name_full 'Chem. Commun.'
_journal_page_first 7551
_journal_page_last 7553
_journal_paper_doi 10.1039/b917046d
_journal_year 2009
_chemical_formula_sum 'C18 H10 Cu2 O10'
_chemical_formula_weight 513.34
_chemical_name_common Cu2(C18H6O8)(H2O)2
_chemical_name_systematic
;
?
;
_space_group_IT_number 166
_symmetry_cell_setting trigonal
_symmetry_space_group_name_Hall '-R 3 2"'
_symmetry_space_group_name_H-M 'R -3 m :H'
_atom_sites_solution_hydrogens geom
_atom_sites_solution_primary direct
_atom_sites_solution_secondary difmap
_audit_creation_method SHELXL-97
_cell_angle_alpha 90.00
_cell_angle_beta 90.00
_cell_angle_gamma 120.00
_cell_formula_units_Z 9
_cell_length_a 18.6844(11)
_cell_length_b 18.6844(11)
_cell_length_c 32.862(4)
_cell_measurement_temperature 293(2)
_cell_measurement_theta_max 28.3
_cell_measurement_theta_min 1.8
_cell_volume 9935.3(14)
_computing_cell_refinement SMART
_computing_data_collection 'SMART (Bruker, 2000)'
_computing_data_reduction 'SAINT (Bruker, 2000)'
_computing_molecular_graphics SHELXTL
_computing_publication_material SHELXTL
_computing_structure_refinement SHELXTL
_computing_structure_solution 'SHELXTL (Bruker, 2000)'
_diffrn_ambient_temperature 293(2)
_diffrn_measured_fraction_theta_full 0.980
_diffrn_measured_fraction_theta_max 0.980
_diffrn_measurement_device_type 'CCD area detector'
_diffrn_measurement_method 'phi and omega scans'
_diffrn_radiation_monochromator graphite
_diffrn_radiation_source 'fine-focus sealed tube'
_diffrn_radiation_type MoK\a
_diffrn_radiation_wavelength 0.71073
_diffrn_reflns_av_R_equivalents 0.1434
_diffrn_reflns_av_sigmaI/netI 0.1890
_diffrn_reflns_limit_h_max 13
_diffrn_reflns_limit_h_min -24
_diffrn_reflns_limit_k_max 24
_diffrn_reflns_limit_k_min -15
_diffrn_reflns_limit_l_max 38
_diffrn_reflns_limit_l_min -42
_diffrn_reflns_number 20186
_diffrn_reflns_theta_full 28.33
_diffrn_reflns_theta_max 28.33
_diffrn_reflns_theta_min 1.77
_exptl_absorpt_coefficient_mu 0.987
_exptl_absorpt_correction_T_max 0.79
_exptl_absorpt_correction_T_min 0.76
_exptl_absorpt_correction_type multi-scan
_exptl_absorpt_process_details 'SADABS; Bruker, 2000'
_exptl_crystal_colour green
_exptl_crystal_density_diffrn 0.772
_exptl_crystal_density_method 'not measured'
_exptl_crystal_description block
_exptl_crystal_F_000 2304
_exptl_crystal_size_max 0.26
_exptl_crystal_size_mid 0.26
_exptl_crystal_size_min 0.24
_platon_squeeze_details
;
;
_refine_diff_density_max 0.543
_refine_diff_density_min -0.300
_refine_diff_density_rms 0.076
_refine_ls_extinction_method none
_refine_ls_goodness_of_fit_ref 1.088
_refine_ls_hydrogen_treatment constr
_refine_ls_matrix_type full
_refine_ls_number_parameters 76
_refine_ls_number_reflns 2954
_refine_ls_number_restraints 0
_refine_ls_restrained_S_all 1.088
_refine_ls_R_factor_all 0.1052
_refine_ls_R_factor_gt 0.0472
_refine_ls_shift/su_max 0.000
_refine_ls_shift/su_mean 0.000
_refine_ls_structure_factor_coef Fsqd
_refine_ls_weighting_details 'calc w=1/[\s^2^(Fo^2^)+(0.0052P)^2^+0.0000P] where P=(Fo^2^+2Fc^2^)/3'
_refine_ls_weighting_scheme calc
_refine_ls_wR_factor_gt 0.1077
_refine_ls_wR_factor_ref 0.1101
_reflns_number_gt 1209
_reflns_number_total 2954
_reflns_threshold_expression >2sigma(I)
_cod_data_source_file b917046d.txt
_cod_data_source_block cu
_cod_depositor_comments
;
The following automatic conversions were performed:
'_symmetry_cell_setting' value 'Trigonal' changed to 'trigonal' according
to '/home/saulius/struct/CIF-dictionaries/cif_core.dic' dictionary named
'cif_core.dic' version 2.4.1 from 2010-06-29.

Automatic conversion script
Id: cif_fix_enum 1527 2010-12-29 10:47:43Z saulius 
;
_cod_original_sg_symbol_H-M R-3m
_cod_database_code 7105110

loop_
_symmetry_equiv_pos_as_xyz
'x, y, z'
'-y, x-y, z'
'-x+y, -x, z'
'y, x, -z'
'x-y, -y, -z'
'-x, -x+y, -z'
'x+2/3, y+1/3, z+1/3'
'-y+2/3, x-y+1/3, z+1/3'
'-x+y+2/3, -x+1/3, z+1/3'
'y+2/3, x+1/3, -z+1/3'
'x-y+2/3, -y+1/3, -z+1/3'
'-x+2/3, -x+y+1/3, -z+1/3'
'x+1/3, y+2/3, z+2/3'
'-y+1/3, x-y+2/3, z+2/3'
'-x+y+1/3, -x+2/3, z+2/3'
'y+1/3, x+2/3, -z+2/3'
'x-y+1/3, -y+2/3, -z+2/3'
'-x+1/3, -x+y+2/3, -z+2/3'
'-x, -y, -z'
'y, -x+y, -z'
'x-y, x, -z'
'-y, -x, z'
'-x+y, y, z'
'x, x-y, z'
'-x+2/3, -y+1/3, -z+1/3'
'y+2/3, -x+y+1/3, -z+1/3'
'x-y+2/3, x+1/3, -z+1/3'
'-y+2/3, -x+1/3, z+1/3'
'-x+y+2/3, y+1/3, z+1/3'
'x+2/3, x-y+1/3, z+1/3'
'-x+1/3, -y+2/3, -z+2/3'
'y+1/3, -x+y+2/3, -z+2/3'
'x-y+1/3, x+2/3, -z+2/3'
'-y+1/3, -x+2/3, z+2/3'
'-x+y+1/3, y+2/3, z+2/3'
'x+1/3, x-y+2/3, z+2/3'

loop_
_atom_site_label
_atom_site_type_symbol
_atom_site_fract_x
_atom_site_fract_y
_atom_site_fract_z
_atom_site_U_iso_or_equiv
_atom_site_adp_type
_atom_site_occupancy
_atom_site_symmetry_multiplicity
_atom_site_calc_flag
_atom_site_refinement_flags
_atom_site_disorder_assembly
_atom_site_disorder_group
Cu1 Cu -0.19005(2) 0.61990(5) 0.19983(2) 0.0324(2) Uani 1 2 d S . .
C1 C -0.0969(3) 0.5163(3) 0.11534(14) 0.0430(12) Uani 1 1 d . . .
C2 C -0.0642(3) 0.5316(3) 0.07697(13) 0.0540(15) Uani 1 1 d . . .
H2A H -0.0528 0.5803 0.0639 0.065 Uiso 1 1 calc R . .
C3 C -0.0475(5) 0.4763(2) 0.0571(2) 0.058(2) Uani 1 2 d S . .
C4 C -0.0129(5) 0.4935(3) 0.01668(18) 0.065(2) Uani 1 2 d S . .
C5 C -0.1135(4) 0.44325(18) 0.13514(18) 0.0385(17) Uani 1 2 d S . .
H5A H -0.1354 0.4323 0.1613 0.046 Uiso 1 2 calc SR . .
C6 C -0.1193(3) 0.5743(3) 0.13567(14) 0.0413(13) Uani 1 1 d . . .
O1 O -0.14983(18) 0.55495(17) 0.17093(9) 0.0460(9) Uani 1 1 d . . .
O2 O -0.10888(18) 0.63594(18) 0.11497(9) 0.0482(10) Uani 1 1 d . . .
O3 O -0.22608(16) 0.5478(3) 0.25478(14) 0.0924(19) Uani 1 2 d S . .

loop_
_atom_site_aniso_label
_atom_site_aniso_U_11
_atom_site_aniso_U_22
_atom_site_aniso_U_33
_atom_site_aniso_U_23
_atom_site_aniso_U_13
_atom_site_aniso_U_12
Cu1 0.0383(4) 0.0269(5) 0.0283(4) 0.0021(4) 0.0011(2) 0.0135(3)
C1 0.057(4) 0.034(3) 0.047(3) -0.001(3) 0.004(3) 0.029(3)
C2 0.085(4) 0.042(4) 0.047(3) 0.017(3) 0.022(3) 0.040(4)
C3 0.083(6) 0.053(4) 0.048(4) 0.015(2) 0.031(5) 0.041(3)
C4 0.115(7) 0.049(3) 0.055(6) 0.012(3) 0.025(5) 0.057(4)
C5 0.044(5) 0.040(3) 0.033(4) 0.0025(17) 0.005(3) 0.022(2)
C6 0.033(3) 0.038(3) 0.044(3) -0.010(3) -0.001(3) 0.011(3)
O1 0.058(2) 0.039(2) 0.045(2) -0.0002(18) 0.0090(18) 0.0281(19)
O2 0.069(3) 0.035(2) 0.046(2) 0.0064(17) 0.0207(17) 0.0301(19)
O3 0.115(4) 0.091(4) 0.063(4) 0.040(3) 0.0199(16) 0.045(2)

loop_
_atom_type_symbol
_atom_type_description
_atom_type_scat_dispersion_real
_atom_type_scat_dispersion_imag
_atom_type_scat_source
C C 0.0033 0.0016 'International Tables Vol C Tables 4.2.6.8 and 6.1.1.4'
H H 0.0000 0.0000 'International Tables Vol C Tables 4.2.6.8 and 6.1.1.4'
O O 0.0106 0.0060 'International Tables Vol C Tables 4.2.6.8 and 6.1.1.4'
Cu Cu 0.3201 1.2651 'International Tables Vol C Tables 4.2.6.8 and 6.1.1.4'

loop_
_geom_angle_atom_site_label_1
_geom_angle_atom_site_label_2
_geom_angle_atom_site_label_3
_geom_angle
_geom_angle_site_symmetry_1
_geom_angle_site_symmetry_3
_geom_angle_publ_flag
O2 Cu1 O2 88.87(18) 11_565 25_465 ?
O2 Cu1 O1 90.59(12) 11_565 . ?
O2 Cu1 O1 168.36(12) 25_465 . ?
O2 Cu1 O1 168.36(12) 11_565 23_455 ?
O2 Cu1 O1 90.59(12) 25_465 23_455 ?
O1 Cu1 O1 87.59(17) . 23_455 ?
O2 Cu1 O3 94.97(14) 11_565 . ?
O2 Cu1 O3 94.97(14) 25_465 . ?
O1 Cu1 O3 96.67(14) . . ?
O1 Cu1 O3 96.66(14) 23_455 . ?
O2 Cu1 Cu1 83.67(9) 11_565 25_465 ?
O2 Cu1 Cu1 83.67(9) 25_465 25_465 ?
O1 Cu1 Cu1 84.71(9) . 25_465 ?
O1 Cu1 Cu1 84.71(9) 23_455 25_465 ?
O3 Cu1 Cu1 178.08(16) . 25_465 ?
C2 C1 C6 121.1(4) . . ?
C2 C1 C5 119.4(5) . . ?
C6 C1 C5 119.5(4) . . ?
C1 C2 C3 121.5(5) . . ?
C1 C2 H2A 119.2 . . ?
C3 C2 H2A 119.2 . . ?
C4 C3 C2 120.7(3) . 24_565 ?
C4 C3 C2 120.7(3) . . ?
C2 C3 C2 118.7(6) 24_565 . ?
C4 C4 C3 178.1(12) 19_565 . ?
C1 C5 C1 119.6(6) 24_565 . ?
C1 C5 H5A 120.2 24_565 . ?
C1 C5 H5A 120.2 . . ?
O2 C6 O1 126.6(5) . . ?
O2 C6 C1 116.5(4) . . ?
O1 C6 C1 116.8(4) . . ?
C6 O1 Cu1 121.7(3) . . ?
C6 O2 Cu1 123.3(3) . 25_465 ?

loop_
_geom_bond_atom_site_label_1
_geom_bond_atom_site_label_2
_geom_bond_distance
_geom_bond_site_symmetry_2
_geom_bond_publ_flag
Cu1 O2 1.952(3) 11_565 ?
Cu1 O2 1.952(3) 25_465 ?
Cu1 O1 1.963(3) . ?
Cu1 O1 1.962(3) 23_455 ?
Cu1 O3 2.149(4) . ?
Cu1 Cu1 2.6540(14) 25_465 ?
C1 C2 1.368(5) . ?
C1 C6 1.501(6) . ?
C1 C5 1.399(5) . ?
C2 C3 1.382(5) . ?
C2 H2A 0.9300 . ?
C3 C4 1.443(7) . ?
C3 C2 1.382(5) 24_565 ?
C4 C4 1.173(11) 19_565 ?
C5 C1 1.399(5) 24_565 ?
C5 H5A 0.9300 . ?
C6 O2 1.266(5) . ?
C6 O1 1.262(5) . ?
O2 Cu1 1.952(3) 25_465 ?

loop_
_platon_squeeze_void_nr
_platon_squeeze_void_average_x
_platon_squeeze_void_average_y
_platon_squeeze_void_average_z
_platon_squeeze_void_volume
_platon_squeeze_void_count_electrons
_platon_squeeze_void_content
1 -0.033 -0.021 -0.001 6652 1833 ' '
